data_2242820
loop_
_publ_author_name
'Syed Abuthahir, S.'
'NizamMohideen, M.'
'Viswanathan, V.'
'Velmurugan, D.'
'Nagasivarao, J.'

_publ_section_title
;
 The crystal structures of 6'-(4-chlorophenyl)- and
 6'-(4-methoxyphenyl)-6a'-nitro-6a',6b',7',9',10',12a'-hexahydro-2<i>H</i>,6'<i>H</i>,8'<i>H</i>-spiro[acenaphthylene-1,12'-chromeno[3,4-<i>a</i>]indolizin]-2-one
;
_journal_coeditor_code SU5472
_journal_issue 2
_journal_name_full 'Acta Crystallographica Section E'
_journal_page_first 218
_journal_page_last 222
_journal_paper_doi 10.1107/S2056989019000422
_journal_volume 75
_journal_year 2019
_chemical_formula_iupac 'C32 H25 Cl N2 O4'
_chemical_formula_moiety 'C32 H25 Cl N2 O4'
_chemical_formula_sum 'C32 H25 Cl N2 O4'
_chemical_formula_weight 536.99
_chemical_name_systematic
6'-(4-Chlorophenyl)-6a'-nitro-6a',6b',7',9',10',12a'-hexahydro-2<i>H</i>,6'<i>H</i>,8'<i>H</i>-spiro[acenaphthylene-1,12'-chromeno[3,4-<i>a</i>]indolizin]-2-one
_space_group_crystal_system triclinic
_space_group_IT_number 2
_space_group_name_Hall '-P 1'
_space_group_name_H-M_alt 'P -1'
_symmetry_space_group_name_Hall '-P 1'
_symmetry_space_group_name_H-M 'P -1'
_atom_sites_solution_hydrogens geom
_audit_creation_method SHELXL-2018/3
_cell_angle_alpha 98.383(3)
_cell_angle_beta 105.378(3)
_cell_angle_gamma 115.522(2)
_cell_formula_units_Z 2
_cell_length_a 10.6777(4)
_cell_length_b 11.6095(4)
_cell_length_c 12.6037(8)
_cell_measurement_reflns_used 5294
_cell_measurement_temperature 293(2)
_cell_measurement_theta_max 26.377
_cell_measurement_theta_min 1.756
_cell_volume 1297.32(12)
_computing_cell_refinement
;
SAINT (Bruker, 2008)
;
_computing_data_collection
;
APEX2 (Bruker, 2008)
;
_computing_data_reduction
;
SAINT (Bruker, 2008)
;
_computing_molecular_graphics
;
ORTEP-3 for Windows (Farrugia, 2012) and Mercury (Macrae <i>et al.</i>,
2008)
;
_computing_publication_material
;
WinGX (Farrugia, 2012), PLATON (Spek, 2009),
 <i>SHELXL2018/3</i> (Sheldrick, 2015)
and publCIF (Westrip, 2010)
;
_computing_structure_refinement
;
<i>SHELXL2018/3</i> (Sheldrick, 2015)
;
_computing_structure_solution
;
SHELXS2018/3 (Sheldrick, 2008)
;
_diffrn_ambient_temperature 293(2)
_diffrn_measured_fraction_theta_full 1.000
_diffrn_measured_fraction_theta_max 0.996
_diffrn_measurement_device_type 'Bruker Kappa APEXII CCD'
_diffrn_measurement_method '\w and \f scans'
_diffrn_radiation_type MoK\a
_diffrn_radiation_wavelength 0.71073
_diffrn_reflns_av_R_equivalents 0.0370
_diffrn_reflns_av_unetI/netI 0.0335
_diffrn_reflns_limit_h_max 13
_diffrn_reflns_limit_h_min -11
_diffrn_reflns_limit_k_max 14
_diffrn_reflns_limit_k_min -14
_diffrn_reflns_limit_l_max 15
_diffrn_reflns_limit_l_min -15
_diffrn_reflns_number 19013
_diffrn_reflns_theta_full 25.242
_diffrn_reflns_theta_max 26.377
_diffrn_reflns_theta_min 1.756
_exptl_absorpt_coefficient_mu 0.190
_exptl_absorpt_correction_T_max 0.863
_exptl_absorpt_correction_T_min 0.752
_exptl_absorpt_correction_type multi-scan
_exptl_absorpt_process_details
;
(<i>SADABS</i>; Bruker, 2008)
;
_exptl_crystal_colour Colourless
_exptl_crystal_density_diffrn 1.375
_exptl_crystal_description Block
_exptl_crystal_F_000 560
_exptl_crystal_size_max 0.200
_exptl_crystal_size_mid 0.150
_exptl_crystal_size_min 0.100
_refine_diff_density_max 0.286
_refine_diff_density_min -0.380
_refine_ls_extinction_method none
_refine_ls_goodness_of_fit_ref 1.019
_refine_ls_hydrogen_treatment constr
_refine_ls_matrix_type full
_refine_ls_number_parameters 371
_refine_ls_number_reflns 5294
_refine_ls_number_restraints 2
_refine_ls_restrained_S_all 1.022
_refine_ls_R_factor_all 0.0737
_refine_ls_R_factor_gt 0.0493
_refine_ls_shift/su_max 0.001
_refine_ls_shift/su_mean 0.000
_refine_ls_structure_factor_coef Fsqd
_refine_ls_weighting_details 'w=1/[\s^2^(Fo^2^)+(0.0789P)^2^+0.3450P] where P=(Fo^2^+2Fc^2^)/3'
_refine_ls_weighting_scheme calc
_refine_ls_wR_factor_gt 0.1294
_refine_ls_wR_factor_ref 0.1503
_reflns_number_gt 3713
_reflns_number_total 5294
_reflns_threshold_expression 'I > 2\s(I)'
_cod_data_source_file su5472sup1.cif
_cod_data_source_block I
_cod_original_cell_volume 1297.32(11)
_cod_database_code 2242820
_shelx_space_group_comment
;
The symmetry employed for this shelxl refinement is uniquely defined
by the following loop, which should always be used as a source of
symmetry information in preference to the above space-group names.
They are only intended as comments.
;
_shelx_estimated_absorpt_t_min 0.963
_shelx_estimated_absorpt_t_max 0.981

loop_
_space_group_symop_operation_xyz
'x, y, z'
'-x, -y, -z'

loop_
_atom_site_type_symbol
_atom_site_label
_atom_site_fract_x
_atom_site_fract_y
_atom_site_fract_z
_atom_site_U_iso_or_equiv
_atom_site_adp_type
_atom_site_calc_flag
_atom_site_occupancy
_atom_site_disorder_assembly
_atom_site_disorder_group
C C1 0.2881(2) 0.3825(2) 0.25371(18) 0.0459(5) Uani d 1 . .
C C2 0.1842(2) 0.2368(2) 0.21187(17) 0.0466(5) Uani d 1 . .
C C3 0.2047(3) 0.1270(2) 0.20568(19) 0.0561(6) Uani d 1 . .
H H3 0.299884 0.137107 0.232341 0.067 Uiso calc 1 . .
C C4 0.0781(3) -0.0002(2) 0.1582(2) 0.0646(7) Uani d 1 . .
H H4 0.090771 -0.074825 0.155382 0.077 Uiso calc 1 . .
C C5 -0.0632(3) -0.0190(2) 0.11575(19) 0.0609(6) Uani d 1 . .
H H5 -0.143848 -0.105415 0.083782 0.073 Uiso calc 1 . .
C C6 -0.0885(3) 0.0914(2) 0.11975(17) 0.0492(5) Uani d 1 . .
C C7 -0.2264(3) 0.0891(2) 0.07867(19) 0.0579(6) Uani d 1 . .
H H7 -0.314492 0.007943 0.041761 0.069 Uiso calc 1 . .
C C8 -0.2302(3) 0.2063(2) 0.0933(2) 0.0606(6) Uani d 1 . .
H H8 -0.322135 0.202763 0.066518 0.073 Uiso calc 1 . .
C C9 -0.1006(2) 0.3325(2) 0.1472(2) 0.0550(6) Uani d 1 . .
H H9 -0.107296 0.410328 0.157064 0.066 Uiso calc 1 . .
C C10 0.0346(2) 0.33842(19) 0.18448(17) 0.0438(5) Uani d 1 . .
C C11 0.0387(2) 0.21777(19) 0.17054(16) 0.0438(5) Uani d 1 . .
C C12 0.1921(2) 0.45489(18) 0.24065(17) 0.0419(4) Uani d 1 . .
C C13 0.2339(2) 0.55885(18) 0.17313(16) 0.0409(4) Uani d 1 . .
H H13 0.146419 0.570080 0.144336 0.049 Uiso calc 1 . .
C C14 0.2711(2) 0.52501(19) 0.06933(17) 0.0453(5) Uani d 1 . .
C C15 0.1738(3) 0.4053(2) -0.02013(18) 0.0578(6) Uani d 1 . .
H H15 0.089528 0.341149 -0.012400 0.069 Uiso calc 1 . .
C C16 0.2015(3) 0.3815(3) -0.11943(19) 0.0674(7) Uani d 1 . .
H H16 0.137258 0.300386 -0.177120 0.081 Uiso calc 1 . .
C C17 0.3231(3) 0.4764(3) -0.13407(19) 0.0622(7) Uani d 1 . .
H H17 0.338960 0.460843 -0.202545 0.075 Uiso calc 1 . .
C C18 0.4217(3) 0.5951(2) -0.04682(19) 0.0563(6) Uani d 1 . .
H H18 0.505257 0.659264 -0.055468 0.068 Uiso calc 1 . .
C C19 0.3945(2) 0.6173(2) 0.05370(17) 0.0467(5) Uani d 1 . .
C C20 0.5079(2) 0.7327(2) 0.25230(17) 0.0437(5) Uani d 1 . .
H H20 0.530350 0.660589 0.262283 0.052 Uiso calc 1 . .
C C21 0.3561(2) 0.69182(18) 0.26509(16) 0.0398(4) Uani d 1 . .
C C22 0.3564(2) 0.66574(19) 0.38201(17) 0.0423(4) Uani d 1 . .
H H22 0.437692 0.646499 0.411112 0.051 Uiso calc 1 . .
C C23 0.3709(3) 0.7696(2) 0.48007(18) 0.0509(5) Uani d 1 . .
H H23A 0.465123 0.851367 0.502512 0.061 Uiso calc 1 . .
H H23B 0.290754 0.789981 0.455425 0.061 Uiso calc 1 . .
C C24 0.3637(3) 0.7141(2) 0.58148(19) 0.0601(6) Uani d 1 . .
H H24B 0.367040 0.777458 0.643088 0.072 Uiso calc 1 . .
H H24A 0.449553 0.702064 0.610330 0.072 Uiso calc 1 . .
C C25 0.2216(3) 0.5812(2) 0.5462(2) 0.0642(6) Uani d 1 . .
H H25A 0.222340 0.544821 0.610801 0.077 Uiso calc 1 . .
H H25B 0.136013 0.594954 0.525425 0.077 Uiso calc 1 . .
C C26 0.2080(3) 0.4825(2) 0.44468(19) 0.0567(6) Uani d 1 . .
H H26A 0.287900 0.461395 0.467360 0.068 Uiso calc 1 . .
H H26B 0.113644 0.400231 0.419912 0.068 Uiso calc 1 . .
C C27 0.6420(2) 0.8610(2) 0.33494(17) 0.0445(5) Uani d 1 . .
C C28 0.6967(2) 0.9762(2) 0.30247(18) 0.0528(5) Uani d 1 . .
H H28 0.649586 0.974101 0.228077 0.063 Uiso calc 1 . .
C C29 0.8183(3) 1.0935(2) 0.37688(19) 0.0563(6) Uani d 1 . .
H H29 0.854267 1.169595 0.352950 0.068 Uiso calc 1 . .
C C30 0.8866(2) 1.0972(2) 0.48772(19) 0.0540(5) Uani d 1 . .
C C31 0.8373(3) 0.9844(3) 0.5221(2) 0.0630(6) Uani d 1 . .
H H31 0.884924 0.987365 0.596696 0.076 Uiso calc 1 . .
C C32 0.7169(2) 0.8664(2) 0.4457(2) 0.0571(6) Uani d 1 . .
H H32 0.685213 0.789244 0.468568 0.069 Uiso calc 1 . .
N N2 0.3151(2) 0.80137(17) 0.24890(16) 0.0485(4) Uani d 1 . .
N N1 0.21621(18) 0.54109(15) 0.34986(14) 0.0438(4) Uani d 1 . .
O O1 0.42335(18) 0.43921(15) 0.29281(15) 0.0614(4) Uani d 1 . .
O O2 0.49612(16) 0.73855(14) 0.13750(12) 0.0521(4) Uani d 1 . .
Cl Cl1 1.03556(8) 1.24711(7) 0.58385(6) 0.0799(2) Uani d 1 . .
O O3 0.3964(11) 0.9095(5) 0.3177(6) 0.0596(18) Uani d 0.54(3) A 1
O O4 0.2186(17) 0.7792(7) 0.1611(8) 0.076(3) Uani d 0.54(3) A 1
O O3' 0.4053(12) 0.9176(7) 0.281(2) 0.107(5) Uani d 0.46(3) A 2
O O4' 0.1793(6) 0.7649(6) 0.214(2) 0.085(5) Uani d 0.46(3) A 2

loop_
_atom_site_aniso_label
_atom_site_aniso_U_11
_atom_site_aniso_U_22
_atom_site_aniso_U_33
_atom_site_aniso_U_12
_atom_site_aniso_U_13
_atom_site_aniso_U_23
C1 0.0514(13) 0.0431(10) 0.0460(11) 0.0284(10) 0.0115(9) 0.0154(9)
C2 0.0584(13) 0.0423(10) 0.0409(10) 0.0299(10) 0.0114(9) 0.0137(8)
C3 0.0726(15) 0.0511(12) 0.0515(12) 0.0417(12) 0.0125(11) 0.0169(10)
C4 0.096(2) 0.0437(12) 0.0574(14) 0.0436(13) 0.0162(13) 0.0155(10)
C5 0.0838(18) 0.0366(11) 0.0481(12) 0.0257(11) 0.0110(12) 0.0115(9)
C6 0.0636(14) 0.0391(10) 0.0381(10) 0.0229(10) 0.0125(10) 0.0128(8)
C7 0.0543(14) 0.0459(12) 0.0502(12) 0.0130(10) 0.0050(10) 0.0155(10)
C8 0.0460(13) 0.0537(13) 0.0694(15) 0.0213(11) 0.0064(11) 0.0221(11)
C9 0.0512(13) 0.0452(11) 0.0678(14) 0.0268(10) 0.0129(11) 0.0209(10)
C10 0.0474(12) 0.0372(10) 0.0453(11) 0.0226(9) 0.0103(9) 0.0147(8)
C11 0.0536(12) 0.0387(10) 0.0375(10) 0.0245(9) 0.0103(9) 0.0135(8)
C12 0.0447(11) 0.0374(10) 0.0435(10) 0.0236(9) 0.0100(9) 0.0126(8)
C13 0.0417(11) 0.0371(10) 0.0438(10) 0.0233(9) 0.0079(8) 0.0135(8)
C14 0.0540(12) 0.0423(10) 0.0390(10) 0.0294(10) 0.0056(9) 0.0128(8)
C15 0.0722(16) 0.0471(12) 0.0417(12) 0.0277(11) 0.0061(11) 0.0124(9)
C16 0.098(2) 0.0561(14) 0.0375(11) 0.0412(14) 0.0056(12) 0.0090(10)
C17 0.0880(18) 0.0741(16) 0.0391(11) 0.0563(15) 0.0170(12) 0.0155(11)
C18 0.0625(14) 0.0684(14) 0.0487(12) 0.0430(12) 0.0169(11) 0.0183(11)
C19 0.0539(13) 0.0490(11) 0.0413(11) 0.0333(10) 0.0104(9) 0.0122(9)
C20 0.0449(11) 0.0450(10) 0.0418(10) 0.0243(9) 0.0134(9) 0.0124(9)
C21 0.0430(11) 0.0336(9) 0.0453(10) 0.0234(8) 0.0116(9) 0.0119(8)
C22 0.0420(11) 0.0398(10) 0.0450(11) 0.0218(9) 0.0122(9) 0.0138(8)
C23 0.0495(12) 0.0435(11) 0.0521(12) 0.0199(10) 0.0163(10) 0.0075(9)
C24 0.0644(15) 0.0601(14) 0.0450(12) 0.0274(12) 0.0143(11) 0.0074(10)
C25 0.0713(16) 0.0615(14) 0.0509(13) 0.0249(13) 0.0226(12) 0.0175(11)
C26 0.0623(14) 0.0477(12) 0.0529(13) 0.0207(11) 0.0190(11) 0.0199(10)
C27 0.0406(11) 0.0495(11) 0.0437(11) 0.0228(9) 0.0149(9) 0.0139(9)
C28 0.0537(13) 0.0553(13) 0.0396(11) 0.0206(11) 0.0125(10) 0.0161(10)
C29 0.0571(14) 0.0511(12) 0.0470(12) 0.0170(11) 0.0154(10) 0.0155(10)
C30 0.0461(12) 0.0584(13) 0.0435(11) 0.0181(10) 0.0132(10) 0.0080(10)
C31 0.0509(13) 0.0762(16) 0.0445(12) 0.0220(12) 0.0063(10) 0.0220(12)
C32 0.0483(13) 0.0594(13) 0.0568(13) 0.0218(11) 0.0122(10) 0.0274(11)
N2 0.0535(11) 0.0410(10) 0.0576(11) 0.0287(9) 0.0184(9) 0.0182(9)
N1 0.0466(10) 0.0367(8) 0.0452(9) 0.0198(7) 0.0136(8) 0.0127(7)
O1 0.0505(10) 0.0527(9) 0.0795(11) 0.0307(8) 0.0117(8) 0.0208(8)
O2 0.0527(9) 0.0507(8) 0.0434(8) 0.0196(7) 0.0161(7) 0.0099(6)
Cl1 0.0707(4) 0.0686(4) 0.0534(4) 0.0104(3) 0.0042(3) 0.0021(3)
O3 0.073(4) 0.026(2) 0.066(4) 0.021(2) 0.014(2) 0.005(2)
O4 0.095(5) 0.056(2) 0.065(3) 0.049(3) -0.008(3) 0.015(2)
O3' 0.064(4) 0.044(3) 0.224(13) 0.030(3) 0.057(7) 0.057(5)
O4' 0.059(3) 0.058(3) 0.131(11) 0.039(2) 0.008(3) 0.023(4)

loop_
_atom_type_symbol
_atom_type_description
_atom_type_scat_dispersion_real
_atom_type_scat_dispersion_imag
_atom_type_scat_source
C C 0.0033 0.0016 'International Tables Vol C Tables 4.2.6.8 and 6.1.1.4'
H H 0.0000 0.0000 'International Tables Vol C Tables 4.2.6.8 and 6.1.1.4'
N N 0.0061 0.0033 'International Tables Vol C Tables 4.2.6.8 and 6.1.1.4'
O O 0.0106 0.0060 'International Tables Vol C Tables 4.2.6.8 and 6.1.1.4'
Cl Cl 0.1484 0.1585 'International Tables Vol C Tables 4.2.6.8 and 6.1.1.4'

loop_
_geom_angle_atom_site_label_1
_geom_angle_atom_site_label_2
_geom_angle_atom_site_label_3
_geom_angle
O1 C1 C2 127.43(19)
O1 C1 C12 124.78(18)
C2 C1 C12 107.79(17)
C3 C2 C11 119.4(2)
C3 C2 C1 133.3(2)
C11 C2 C1 107.33(17)
C2 C3 C4 118.1(2)
C2 C3 H3 120.9
C4 C3 H3 120.9
C5 C4 C3 122.6(2)
C5 C4 H4 118.7
C3 C4 H4 118.7
C4 C5 C6 120.9(2)
C4 C5 H5 119.5
C6 C5 H5 119.5
C11 C6 C7 116.29(18)
C11 C6 C5 115.8(2)
C7 C6 C5 127.9(2)
C8 C7 C6 119.8(2)
C8 C7 H7 120.1
C6 C7 H7 120.1
C7 C8 C9 122.8(2)
C7 C8 H8 118.6
C9 C8 H8 118.6
C10 C9 C8 118.8(2)
C10 C9 H9 120.6
C8 C9 H9 120.6
C9 C10 C11 118.46(19)
C9 C10 C12 132.14(18)
C11 C10 C12 109.40(17)
C6 C11 C2 123.11(18)
C6 C11 C10 123.72(19)
C2 C11 C10 113.16(18)
N1 C12 C10 112.51(17)
N1 C12 C13 100.06(14)
C10 C12 C13 114.76(15)
N1 C12 C1 114.02(15)
C10 C12 C1 102.23(15)
C13 C12 C1 113.83(16)
C14 C13 C21 114.28(17)
C14 C13 C12 118.24(15)
C21 C13 C12 105.24(15)
C14 C13 H13 106.1
C21 C13 H13 106.1
C12 C13 H13 106.1
C19 C14 C15 117.5(2)
C19 C14 C13 120.89(17)
C15 C14 C13 121.3(2)
C16 C15 C14 120.8(2)
C16 C15 H15 119.6
C14 C15 H15 119.6
C17 C16 C15 120.6(2)
C17 C16 H16 119.7
C15 C16 H16 119.7
C16 C17 C18 119.9(2)
C16 C17 H17 120.1
C18 C17 H17 120.1
C17 C18 C19 119.1(2)
C17 C18 H18 120.4
C19 C18 H18 120.4
C14 C19 O2 121.30(18)
C14 C19 C18 122.1(2)
O2 C19 C18 116.6(2)
O2 C20 C27 107.76(16)
O2 C20 C21 110.04(16)
C27 C20 C21 118.30(16)
O2 C20 H20 106.7
C27 C20 H20 106.7
C21 C20 H20 106.7
N2 C21 C13 108.98(15)
N2 C21 C20 108.70(15)
C13 C21 C20 110.44(15)
N2 C21 C22 111.16(15)
C13 C21 C22 105.13(15)
C20 C21 C22 112.37(15)
N1 C22 C23 110.13(17)
N1 C22 C21 103.32(15)
C23 C22 C21 120.98(16)
N1 C22 H22 107.2
C23 C22 H22 107.2
C21 C22 H22 107.2
C24 C23 C22 108.70(18)
C24 C23 H23A 110.0
C22 C23 H23A 110.0
C24 C23 H23B 110.0
C22 C23 H23B 110.0
H23A C23 H23B 108.3
C23 C24 C25 110.87(19)
C23 C24 H24B 109.5
C25 C24 H24B 109.5
C23 C24 H24A 109.5
C25 C24 H24A 109.5
H24B C24 H24A 108.1
C26 C25 C24 110.8(2)
C26 C25 H25A 109.5
C24 C25 H25A 109.5
C26 C25 H25B 109.5
C24 C25 H25B 109.5
H25A C25 H25B 108.1
N1 C26 C25 109.29(18)
N1 C26 H26A 109.8
C25 C26 H26A 109.8
N1 C26 H26B 109.8
C25 C26 H26B 109.8
H26A C26 H26B 108.3
C28 C27 C32 117.78(19)
C28 C27 C20 121.29(18)
C32 C27 C20 120.91(19)
C29 C28 C27 121.8(2)
C29 C28 H28 119.1
C27 C28 H28 119.1
C28 C29 C30 119.0(2)
C28 C29 H29 120.5
C30 C29 H29 120.5
C31 C30 C29 120.7(2)
C31 C30 Cl1 120.15(18)
C29 C30 Cl1 119.15(18)
C30 C31 C32 119.7(2)
C30 C31 H31 120.2
C32 C31 H31 120.2
C31 C32 C27 120.9(2)
C31 C32 H32 119.5
C27 C32 H32 119.5
O3 N2 O4 123.8(5)
O3' N2 O4' 120.1(7)
O3' N2 C21 123.1(7)
O3 N2 C21 116.7(5)
O4 N2 C21 118.5(3)
O4' N2 C21 116.0(4)
C22 N1 C26 112.40(16)
C22 N1 C12 107.98(16)
C26 N1 C12 116.80(15)
C19 O2 C20 113.34(15)

loop_
_geom_bond_atom_site_label_1
_geom_bond_atom_site_label_2
_geom_bond_distance
C1 O1 1.213(3)
C1 C2 1.477(3)
C1 C12 1.574(3)
C2 C3 1.378(3)
C2 C11 1.406(3)
C3 C4 1.399(3)
C3 H3 0.9300
C4 C5 1.365(4)
C4 H4 0.9300
C5 C6 1.416(3)
C5 H5 0.9300
C6 C11 1.398(3)
C6 C7 1.412(3)
C7 C8 1.366(3)
C7 H7 0.9300
C8 C9 1.409(3)
C8 H8 0.9300
C9 C10 1.362(3)
C9 H9 0.9300
C10 C11 1.407(3)
C10 C12 1.512(3)
C12 N1 1.466(3)
C12 C13 1.555(3)
C13 C14 1.511(3)
C13 C21 1.539(3)
C13 H13 0.9800
C14 C19 1.380(3)
C14 C15 1.400(3)
C15 C16 1.377(3)
C15 H15 0.9300
C16 C17 1.374(4)
C16 H16 0.9300
C17 C18 1.382(3)
C17 H17 0.9300
C18 C19 1.386(3)
C18 H18 0.9300
C19 O2 1.385(2)
C20 O2 1.433(2)
C20 C27 1.507(3)
C20 C21 1.542(3)
C20 H20 0.9800
C21 N2 1.535(2)
C21 C22 1.547(3)
C22 N1 1.463(2)
C22 C23 1.519(3)
C22 H22 0.9800
C23 C24 1.518(3)
C23 H23A 0.9700
C23 H23B 0.9700
C24 C25 1.519(3)
C24 H24B 0.9700
C24 H24A 0.9700
C25 C26 1.517(3)
C25 H25A 0.9700
C25 H25B 0.9700
C26 N1 1.463(3)
C26 H26A 0.9700
C26 H26B 0.9700
C27 C28 1.383(3)
C27 C32 1.390(3)
C28 C29 1.371(3)
C28 H28 0.9300
C29 C30 1.379(3)
C29 H29 0.9300
C30 C31 1.368(3)
C30 Cl1 1.734(2)
C31 C32 1.378(3)
C31 H31 0.9300
C32 H32 0.9300
N2 O3' 1.194(6)
N2 O3 1.194(5)
N2 O4 1.199(4)
N2 O4' 1.247(5)

loop_
_geom_hbond_atom_site_label_D
_geom_hbond_atom_site_label_H
_geom_hbond_atom_site_label_A
_geom_hbond_site_symmetry_A
_geom_hbond_distance_DH
_geom_hbond_distance_HA
_geom_hbond_distance_DA
_geom_hbond_angle_DHA
_geom_hbond_publ_flag
C20 H20 O1 . 0.98 2.46 3.284(3) 142 yes
C4 H4 O4 1_545 0.93 2.59 3.481(8) 160 yes
C16 H16 Cl1 1_444 0.93 2.79 3.459(2) 130 yes
C9 H9 Cg1 2_565 0.93 2.88 3.607(3) 136 yes

loop_
_geom_torsion_atom_site_label_1
_geom_torsion_atom_site_label_2
_geom_torsion_atom_site_label_3
_geom_torsion_atom_site_label_4
_geom_torsion
O1 C1 C2 C3 1.2(4)
C12 C1 C2 C3 -178.0(2)
O1 C1 C2 C11 -177.8(2)
C12 C1 C2 C11 3.0(2)
C11 C2 C3 C4 -0.1(3)
C1 C2 C3 C4 -179.0(2)
C2 C3 C4 C5 1.5(4)
C3 C4 C5 C6 -1.1(4)
C4 C5 C6 C11 -0.8(3)
C4 C5 C6 C7 179.1(2)
C11 C6 C7 C8 -2.2(3)
C5 C6 C7 C8 177.9(2)
C6 C7 C8 C9 0.8(4)
C7 C8 C9 C10 1.3(4)
C8 C9 C10 C11 -1.8(3)
C8 C9 C10 C12 177.6(2)
C7 C6 C11 C2 -177.70(19)
C5 C6 C11 C2 2.3(3)
C7 C6 C11 C10 1.6(3)
C5 C6 C11 C10 -178.4(2)
C3 C2 C11 C6 -1.8(3)
C1 C2 C11 C6 177.29(18)
C3 C2 C11 C10 178.78(19)
C1 C2 C11 C10 -2.1(2)
C9 C10 C11 C6 0.4(3)
C12 C10 C11 C6 -179.14(18)
C9 C10 C11 C2 179.76(19)
C12 C10 C11 C2 0.2(2)
C9 C10 C12 N1 59.4(3)
C11 C10 C12 N1 -121.17(18)
C9 C10 C12 C13 -54.1(3)
C11 C10 C12 C13 125.30(18)
C9 C10 C12 C1 -177.9(2)
C11 C10 C12 C1 1.6(2)
O1 C1 C12 N1 -60.3(3)
C2 C1 C12 N1 118.94(18)
O1 C1 C12 C10 178.0(2)
C2 C1 C12 C10 -2.8(2)
O1 C1 C12 C13 53.7(3)
C2 C1 C12 C13 -127.12(18)
N1 C12 C13 C14 161.39(17)
C10 C12 C13 C14 -77.9(2)
C1 C12 C13 C14 39.4(2)
N1 C12 C13 C21 32.34(18)
C10 C12 C13 C21 153.01(16)
C1 C12 C13 C21 -89.68(18)
C21 C13 C14 C19 -9.2(2)
C12 C13 C14 C19 -133.89(19)
C21 C13 C14 C15 177.82(17)
C12 C13 C14 C15 53.1(2)
C19 C14 C15 C16 0.2(3)
C13 C14 C15 C16 173.4(2)
C14 C15 C16 C17 -1.8(4)
C15 C16 C17 C18 2.3(4)
C16 C17 C18 C19 -1.1(3)
C15 C14 C19 O2 179.66(17)
C13 C14 C19 O2 6.4(3)
C15 C14 C19 C18 1.0(3)
C13 C14 C19 C18 -172.22(18)
C17 C18 C19 C14 -0.6(3)
C17 C18 C19 O2 -179.25(18)
C14 C13 C21 N2 98.26(18)
C12 C13 C21 N2 -130.38(16)
C14 C13 C21 C20 -21.1(2)
C12 C13 C21 C20 110.28(17)
C14 C13 C21 C22 -142.51(16)
C12 C13 C21 C22 -11.14(19)
O2 C20 C21 N2 -64.05(19)
C27 C20 C21 N2 60.4(2)
O2 C20 C21 C13 55.46(19)
C27 C20 C21 C13 179.88(16)
O2 C20 C21 C22 172.49(15)
C27 C20 C21 C22 -63.1(2)
N2 C21 C22 N1 103.19(17)
C13 C21 C22 N1 -14.58(18)
C20 C21 C22 N1 -134.74(15)
N2 C21 C22 C23 -20.5(2)
C13 C21 C22 C23 -138.27(18)
C20 C21 C22 C23 101.6(2)
N1 C22 C23 C24 58.2(2)
C21 C22 C23 C24 178.58(18)
C22 C23 C24 C25 -55.8(3)
C23 C24 C25 C26 55.5(3)
C24 C25 C26 N1 -55.7(3)
O2 C20 C27 C28 23.7(3)
C21 C20 C27 C28 -101.8(2)
O2 C20 C27 C32 -154.8(2)
C21 C20 C27 C32 79.7(3)
C32 C27 C28 C29 -1.6(3)
C20 C27 C28 C29 179.9(2)
C27 C28 C29 C30 -1.0(4)
C28 C29 C30 C31 2.3(4)
C28 C29 C30 Cl1 -177.30(18)
C29 C30 C31 C32 -0.9(4)
Cl1 C30 C31 C32 178.65(19)
C30 C31 C32 C27 -1.7(4)
C28 C27 C32 C31 2.9(3)
C20 C27 C32 C31 -178.5(2)
C13 C21 N2 O3' -156.1(16)
C20 C21 N2 O3' -35.7(16)
C22 C21 N2 O3' 88.5(16)
C13 C21 N2 O3 176.6(5)
C20 C21 N2 O3 -62.9(6)
C22 C21 N2 O3 61.2(6)
C13 C21 N2 O4 -13.9(11)
C20 C21 N2 O4 106.6(11)
C22 C21 N2 O4 -129.3(11)
C13 C21 N2 O4' 33.7(14)
C20 C21 N2 O4' 154.1(14)
C22 C21 N2 O4' -81.7(14)
C23 C22 N1 C26 -61.6(2)
C21 C22 N1 C26 167.85(16)
C23 C22 N1 C12 168.13(16)
C21 C22 N1 C12 37.57(18)
C25 C26 N1 C22 59.5(2)
C25 C26 N1 C12 -174.91(18)
C10 C12 N1 C22 -166.20(15)
C13 C12 N1 C22 -43.92(18)
C1 C12 N1 C22 77.97(19)
C10 C12 N1 C26 66.0(2)
C13 C12 N1 C26 -171.71(17)
C1 C12 N1 C26 -49.8(2)
C14 C19 O2 C20 29.9(2)
C18 C19 O2 C20 -151.41(18)
C27 C20 O2 C19 168.71(16)
C21 C20 O2 C19 -61.0(2)
